data_4111665
loop_
_publ_author_name
'Evgeny V. Dikarev'
'Haitao Zhang'
'Bo Li'

_publ_section_title
;
 Heterometallic Bismuth-Transition Metal Homoleptic \b-Diketonates
;
_journal_name_full 'Journal of the American Chemical Society'
_journal_page_first 6156
_journal_page_last 6157
_journal_paper_doi 10.1021/ja051265m
_journal_volume 127
_journal_year 2005
_chemical_formula_moiety 'Bi (C F3 C O C H C O C F3)3'
_chemical_formula_sum 'C15 H3 Bi F18 O6'
_chemical_formula_weight 830.15
_chemical_name_systematic
; 
 tris(1,1,1,5,5,5-hexafluoroacetylacetonato)-bismuth(iii) 
;
_space_group_IT_number 2
_symmetry_cell_setting triclinic
_symmetry_space_group_name_Hall '-P 1'
_symmetry_space_group_name_H-M 'P -1'
_atom_sites_solution_hydrogens difmap
_atom_sites_solution_primary direct
_atom_sites_solution_secondary difmap
_audit_creation_method SHELXL-97
_cell_angle_alpha 104.7010(10)
_cell_angle_beta 93.3530(10)
_cell_angle_gamma 97.6440(10)
_cell_formula_units_Z 4
_cell_length_a 8.5897(5)
_cell_length_b 12.6092(8)
_cell_length_c 21.8838(14)
_cell_measurement_reflns_used 7732
_cell_measurement_temperature 173(2)
_cell_measurement_theta_max 28.20
_cell_measurement_theta_min 2.40
_cell_volume 2261.7(2)
_computing_cell_refinement 'SMART, SAINT'
_computing_data_collection SMART
_computing_data_reduction SAINT
_computing_molecular_graphics 'SHELXP-93 (Sheldrick, 1993)'
_computing_publication_material 'SHELXCIF-93 (Sheldrick, 1993)'
_computing_structure_refinement 'SHELXL-97 (Sheldrick, 1997)'
_computing_structure_solution 'SHELXS-97 (Sheldrick, 1990)'
_diffrn_ambient_temperature 173(2)
_diffrn_measured_fraction_theta_full 0.911
_diffrn_measured_fraction_theta_max 0.911
_diffrn_measurement_device_type 'Bruker SMART APEX CCD'
_diffrn_measurement_method '0.3 deg wide \w exposures'
_diffrn_radiation_monochromator graphite
_diffrn_radiation_source 'fine-focus sealed tube'
_diffrn_radiation_type MoK\a
_diffrn_radiation_wavelength 0.71073
_diffrn_reflns_av_R_equivalents 0.0138
_diffrn_reflns_av_sigmaI/netI 0.0214
_diffrn_reflns_limit_h_max 11
_diffrn_reflns_limit_h_min -11
_diffrn_reflns_limit_k_max 16
_diffrn_reflns_limit_k_min -16
_diffrn_reflns_limit_l_max 28
_diffrn_reflns_limit_l_min -28
_diffrn_reflns_number 19807
_diffrn_reflns_theta_full 28.24
_diffrn_reflns_theta_max 28.24
_diffrn_reflns_theta_min 1.69
_diffrn_standards_decay_% 0
_diffrn_standards_interval_count na
_diffrn_standards_interval_time na
_diffrn_standards_number 'none (area detector data)'
_exptl_absorpt_coefficient_mu 7.976
_exptl_absorpt_correction_T_max 0.3278
_exptl_absorpt_correction_T_min 0.2309
_exptl_absorpt_correction_type 'multi-scan (SADABS)'
_exptl_crystal_colour 'lemon yellow'
_exptl_crystal_density_diffrn 2.438
_exptl_crystal_density_method none
_exptl_crystal_description block
_exptl_crystal_F_000 1544
_exptl_crystal_size_max 0.26
_exptl_crystal_size_mid 0.21
_exptl_crystal_size_min 0.18
_refine_diff_density_max 1.221
_refine_diff_density_min -1.006
_refine_diff_density_rms 0.130
_refine_ls_extinction_coef na
_refine_ls_extinction_method none
_refine_ls_goodness_of_fit_ref 1.034
_refine_ls_hydrogen_treatment refall
_refine_ls_matrix_type full
_refine_ls_number_parameters 799
_refine_ls_number_reflns 10178
_refine_ls_number_restraints 108
_refine_ls_restrained_S_all 1.082
_refine_ls_R_factor_all 0.0307
_refine_ls_R_factor_gt 0.0273
_refine_ls_shift/su_max 0.003
_refine_ls_shift/su_mean 0.000
_refine_ls_structure_factor_coef Fsqd
_refine_ls_weighting_details 'calc w=1/[\s^2^(Fo^2^)+(0.0374P)^2^+5.4479P] where P=(Fo^2^+2Fc^2^)/3'
_refine_ls_weighting_scheme calc
_refine_ls_wR_factor_gt 0.0680
_refine_ls_wR_factor_ref 0.0695
_reflns_number_gt 9199
_reflns_number_total 10178
_reflns_threshold_expression >2sigma(I)
_cod_data_source_file ja051265msi20050226_020716.cif
_cod_data_source_block Bi(hfac)3_(7)
_cod_database_code 4111665

loop_
_symmetry_equiv_pos_as_xyz
'x, y, z'
'-x, -y, -z'

loop_
_atom_site_label
_atom_site_type_symbol
_atom_site_fract_x
_atom_site_fract_y
_atom_site_fract_z
_atom_site_U_iso_or_equiv
_atom_site_adp_type
_atom_site_occupancy
_atom_site_symmetry_multiplicity
_atom_site_calc_flag
_atom_site_refinement_flags
_atom_site_disorder_assembly
_atom_site_disorder_group
Bi1 Bi 1.043681(17) 0.403133(13) 0.062189(7) 0.02617(5) Uani 1 1 d . . .
O1 O 0.8895(4) 0.2249(3) 0.04015(17) 0.0415(8) Uani 1 1 d . A .
O2 O 1.1763(4) 0.3034(3) 0.11876(16) 0.0364(7) Uani 1 1 d . A .
O3 O 1.2524(4) 0.5237(3) 0.13046(15) 0.0356(7) Uani 1 1 d . B .
O4 O 0.9925(3) 0.5907(2) 0.06892(14) 0.0292(6) Uani 1 1 d . B .
O5 O 0.7749(3) 0.4011(3) 0.02101(14) 0.0300(6) Uani 1 1 d . C .
O6 O 0.9268(4) 0.4352(3) 0.14819(14) 0.0328(7) Uani 1 1 d . C .
C1 C 0.7474(7) 0.0545(5) 0.0441(3) 0.0568(16) Uani 1 1 d D A 1
F1 F 0.7609(15) 0.0008(11) -0.0155(4) 0.050(2) Uiso 0.34 1 d PD A 1
F2 F 0.6126(10) 0.0936(7) 0.0450(6) 0.036(2) Uiso 0.34 1 d PD A 1
F3 F 0.7402(13) -0.0207(8) 0.0799(5) 0.028(2) Uiso 0.34 1 d PD A 1
F1X F 0.8052(18) -0.0284(12) -0.0001(7) 0.082(4) Uiso 0.33 1 d PD A 2
F2X F 0.6322(17) 0.0814(12) 0.0142(8) 0.085(4) Uiso 0.33 1 d PD A 2
F3X F 0.703(2) -0.0015(13) 0.0852(6) 0.078(6) Uiso 0.33 1 d PD A 2
F1Y F 0.7147(17) 0.0400(12) -0.0201(5) 0.071(3) Uiso 0.33 1 d PD A 3
F2Y F 0.6179(13) 0.0918(10) 0.0707(6) 0.059(3) Uiso 0.33 1 d PD A 3
F3Y F 0.7670(16) -0.0393(10) 0.0515(8) 0.077(4) Uiso 0.33 1 d PD A 3
C2 C 0.8879(6) 0.1488(4) 0.0678(3) 0.0406(11) Uani 1 1 d . . .
C3 C 0.9942(7) 0.1409(5) 0.1155(3) 0.0472(13) Uani 1 1 d . A .
H3 H 0.986(6) 0.087(5) 0.129(3) 0.039(15) Uiso 1 1 d . . .
C4 C 1.1304(6) 0.2172(4) 0.1359(2) 0.0393(11) Uani 1 1 d . . .
C5 C 1.2506(8) 0.1967(5) 0.1857(3) 0.0597(17) Uani 1 1 d D A 1
F4 F 1.2690(19) 0.2840(9) 0.2370(5) 0.041(3) Uiso 0.34 1 d PD A 1
F5 F 1.2087(12) 0.1018(8) 0.2007(6) 0.0300(18) Uiso 0.34 1 d PD A 1
F6 F 1.3932(10) 0.1905(11) 0.1571(5) 0.032(2) Uiso 0.34 1 d PD A 1
F4X F 1.220(3) 0.2548(16) 0.2427(7) 0.111(8) Uiso 0.33 1 d PD A 2
F5X F 1.2413(14) 0.0837(8) 0.1804(6) 0.055(3) Uiso 0.33 1 d PD A 2
F6X F 1.3948(12) 0.2202(11) 0.1794(7) 0.062(4) Uiso 0.33 1 d PD A 2
F4Y F 1.314(2) 0.2868(11) 0.2283(7) 0.079(6) Uiso 0.33 1 d PD A 3
F5Y F 1.1808(15) 0.1291(11) 0.2189(6) 0.063(4) Uiso 0.33 1 d PD A 3
F6Y F 1.372(2) 0.1603(17) 0.1575(10) 0.109(9) Uiso 0.33 1 d PD A 3
C6 C 1.4184(7) 0.6592(6) 0.2061(3) 0.0575(15) Uani 1 1 d D B 1
F7 F 1.5466(9) 0.6412(9) 0.1732(4) 0.0309(18) Uiso 0.34 1 d PD B 1
F8 F 1.4428(15) 0.7605(8) 0.2422(5) 0.056(3) Uiso 0.34 1 d PD B 1
F9 F 1.4231(14) 0.5878(8) 0.2450(5) 0.040(3) Uiso 0.34 1 d PD B 1
F7X F 1.536(2) 0.6138(16) 0.1878(10) 0.115(7) Uiso 0.33 1 d PD B 2
F8X F 1.4899(15) 0.7660(10) 0.1918(6) 0.076(3) Uiso 0.33 1 d PD B 2
F9X F 1.399(2) 0.7151(16) 0.2629(7) 0.106(7) Uiso 0.33 1 d PD B 2
F7Y F 1.5340(12) 0.6948(11) 0.1815(5) 0.052(2) Uiso 0.33 1 d PD B 3
F8Y F 1.3920(11) 0.7473(8) 0.2587(4) 0.0271(17) Uiso 0.33 1 d PD B 3
F9Y F 1.4542(14) 0.5792(8) 0.2344(5) 0.040(3) Uiso 0.33 1 d PD B 3
C7 C 1.2666(6) 0.6229(4) 0.1609(2) 0.0382(10) Uani 1 1 d . . .
C8 C 1.1665(6) 0.7002(5) 0.1582(2) 0.0412(11) Uani 1 1 d . B .
H8 H 1.183(6) 0.770(5) 0.189(3) 0.041(14) Uiso 1 1 d . . .
C9 C 1.0403(5) 0.6786(4) 0.1130(2) 0.0328(9) Uani 1 1 d . . .
C10 C 0.9396(6) 0.7706(4) 0.1146(3) 0.0436(12) Uani 1 1 d . B .
F10 F 1.0110(5) 0.8699(3) 0.1436(2) 0.0903(15) Uani 1 1 d . . .
F11 F 0.8118(6) 0.7514(4) 0.1425(3) 0.110(2) Uani 1 1 d . . .
F12 F 0.8872(5) 0.7723(3) 0.05691(18) 0.0740(12) Uani 1 1 d . . .
C11 C 0.5020(5) 0.3384(4) 0.0050(2) 0.0369(10) Uani 1 1 d D C 1
F13 F 0.5198(8) 0.3315(8) -0.0545(3) 0.0183(13) Uiso 0.34 1 d PD C 1
F14 F 0.4373(11) 0.2377(6) 0.0100(5) 0.0259(19) Uiso 0.34 1 d PD C 1
F15 F 0.3962(9) 0.4095(7) 0.0254(4) 0.0183(16) Uiso 0.34 1 d PD C 1
F13X F 0.5253(12) 0.2846(11) -0.0529(4) 0.050(3) Uiso 0.33 1 d PD C 2
F14X F 0.4111(12) 0.2576(8) 0.0250(5) 0.040(3) Uiso 0.33 1 d PD C 2
F15X F 0.4103(14) 0.4148(9) 0.0077(7) 0.056(4) Uiso 0.33 1 d PD C 2
F13Y F 0.5067(12) 0.3856(10) -0.0468(5) 0.053(3) Uiso 0.33 1 d PD C 3
F14Y F 0.485(2) 0.2320(10) -0.0226(9) 0.099(5) Uiso 0.33 1 d PD C 3
F15Y F 0.3738(14) 0.3639(13) 0.0287(6) 0.071(4) Uiso 0.33 1 d PD C 3
C12 C 0.6571(5) 0.3793(4) 0.0482(2) 0.0299(9) Uani 1 1 d . . .
C13 C 0.6492(5) 0.3861(4) 0.1130(2) 0.0366(10) Uani 1 1 d . C .
H13 H 0.548(7) 0.375(5) 0.127(3) 0.045(15) Uiso 1 1 d . . .
C14 C 0.7792(5) 0.4157(4) 0.1566(2) 0.0319(9) Uani 1 1 d . . .
C15 C 0.7579(6) 0.4301(5) 0.2268(2) 0.0476(13) Uani 1 1 d . C .
F16 F 0.6118(4) 0.3971(5) 0.23665(16) 0.0880(16) Uani 1 1 d . . .
F17 F 0.8533(5) 0.3773(4) 0.25239(17) 0.0786(12) Uani 1 1 d . . .
F18 F 0.7931(4) 0.5352(3) 0.25817(15) 0.0643(10) Uani 1 1 d . . .
Bi2 Bi 0.329657(16) 0.901732(12) 0.522949(7) 0.02297(5) Uani 1 1 d . . .
O7 O 0.2341(3) 0.7538(3) 0.43318(15) 0.0327(7) Uani 1 1 d . . .
O8 O 0.5492(3) 0.8634(2) 0.46279(14) 0.0266(6) Uani 1 1 d . . .
O9 O 0.5825(3) 0.9818(2) 0.57967(14) 0.0292(6) Uani 1 1 d . D .
O10 O 0.2910(4) 0.9537(3) 0.63227(15) 0.0338(7) Uani 1 1 d . D .
O11 O 0.0740(3) 0.8190(2) 0.53727(15) 0.0295(6) Uani 1 1 d . . .
O12 O 0.3955(3) 0.7634(2) 0.55439(14) 0.0266(6) Uani 1 1 d . . .
C16 C 0.1874(6) 0.5849(4) 0.3555(3) 0.0412(11) Uani 1 1 d . . .
F19 F 0.2566(4) 0.4979(3) 0.33122(18) 0.0599(9) Uani 1 1 d . . .
F20 F 0.1227(4) 0.6168(3) 0.30812(17) 0.0650(10) Uani 1 1 d . . .
F21 F 0.0719(4) 0.5516(3) 0.38730(18) 0.0599(9) Uani 1 1 d . . .
C17 C 0.3022(5) 0.6821(3) 0.3986(2) 0.0293(9) Uani 1 1 d . . .
C18 C 0.4626(5) 0.6843(4) 0.3935(2) 0.0306(9) Uani 1 1 d . . .
H18 H 0.489(6) 0.630(5) 0.367(3) 0.040(14) Uiso 1 1 d . . .
C19 C 0.5714(5) 0.7775(3) 0.42245(19) 0.0245(8) Uani 1 1 d . . .
C20 C 0.7391(5) 0.7814(4) 0.4003(2) 0.0326(9) Uani 1 1 d . . .
F22 F 0.7349(4) 0.7852(3) 0.34025(15) 0.0585(9) Uani 1 1 d . . .
F23 F 0.8025(4) 0.6938(3) 0.40506(19) 0.0562(9) Uani 1 1 d . . .
F24 F 0.8337(3) 0.8715(2) 0.43449(15) 0.0419(7) Uani 1 1 d . . .
C21 C 0.8133(6) 1.0228(4) 0.6498(2) 0.0409(11) Uani 1 1 d D D 1
F25 F 0.8537(11) 1.1226(8) 0.6905(6) 0.028(2) Uiso 0.34 1 d PD D 1
F26 F 0.8772(13) 0.9485(11) 0.6733(7) 0.029(2) Uiso 0.34 1 d PD D 1
F27 F 0.8797(12) 1.0250(12) 0.5937(4) 0.023(2) Uiso 0.34 1 d PD D 1
F25X F 0.8531(15) 1.0928(11) 0.7068(5) 0.069(4) Uiso 0.33 1 d PD D 2
F26X F 0.8766(16) 0.9305(9) 0.6573(6) 0.051(5) Uiso 0.33 1 d PD D 2
F27X F 0.8820(15) 1.0547(11) 0.6059(6) 0.051(4) Uiso 0.33 1 d PD D 2
F25Y F 0.8461(16) 1.1358(9) 0.6754(7) 0.061(5) Uiso 0.33 1 d PD D 3
F26Y F 0.8740(16) 0.9806(12) 0.6930(6) 0.070(5) Uiso 0.33 1 d PD D 3
F27Y F 0.8909(17) 1.0036(12) 0.5991(6) 0.061(5) Uiso 0.33 1 d PD D 3
C22 C 0.6340(5) 0.9909(3) 0.6359(2) 0.0301(9) Uani 1 1 d . . .
C23 C 0.5468(6) 0.9775(4) 0.6861(2) 0.0373(10) Uani 1 1 d . D .
H23 H 0.607(8) 0.989(6) 0.722(3) 0.07(2) Uiso 1 1 d . . .
C24 C 0.3841(6) 0.9639(4) 0.6807(2) 0.0355(10) Uani 1 1 d . . .
C25 C 0.2987(7) 0.9601(6) 0.7400(3) 0.0553(15) Uani 1 1 d D D 1
F28 F 0.3971(10) 0.9718(11) 0.7916(4) 0.0352(19) Uiso 0.34 1 d PD D 1
F29 F 0.1989(15) 0.8606(8) 0.7271(5) 0.042(2) Uiso 0.34 1 d PD D 1
F30 F 0.2075(14) 1.0438(9) 0.7488(5) 0.038(2) Uiso 0.34 1 d PD D 1
F28X F 0.3788(14) 0.9182(12) 0.7811(6) 0.061(3) Uiso 0.33 1 d PD D 2
F29X F 0.1613(14) 0.8880(11) 0.7263(6) 0.060(4) Uiso 0.33 1 d PD D 2
F30X F 0.2555(19) 1.0519(10) 0.7664(8) 0.078(5) Uiso 0.33 1 d PD D 2
F28Y F 0.3969(13) 1.0218(12) 0.7939(5) 0.065(3) Uiso 0.33 1 d PD D 3
F29Y F 0.271(2) 0.8573(10) 0.7447(9) 0.097(5) Uiso 0.33 1 d PD D 3
F30Y F 0.1732(14) 1.0023(13) 0.7477(7) 0.074(4) Uiso 0.33 1 d PD D 3
C26 C -0.1310(5) 0.6976(4) 0.5630(3) 0.0374(11) Uani 1 1 d . . .
F31 F -0.1754(3) 0.5956(3) 0.52475(19) 0.0596(9) Uani 1 1 d . . .
F32 F -0.1548(3) 0.6939(3) 0.62127(17) 0.0539(8) Uani 1 1 d . . .
F33 F -0.2243(3) 0.7632(3) 0.54569(17) 0.0494(8) Uani 1 1 d . . .
C27 C 0.0445(5) 0.7372(4) 0.5581(2) 0.0280(8) Uani 1 1 d . . .
C28 C 0.1504(5) 0.6733(4) 0.5781(2) 0.0295(9) Uani 1 1 d . . .
H28 H 0.104(6) 0.619(4) 0.595(2) 0.036(13) Uiso 1 1 d . . .
C29 C 0.3095(5) 0.6914(3) 0.57554(19) 0.0239(8) Uani 1 1 d . . .
C30 C 0.4120(5) 0.6203(3) 0.6020(2) 0.0261(8) Uani 1 1 d . . .
F34 F 0.5015(3) 0.5731(3) 0.55900(15) 0.0439(7) Uani 1 1 d . . .
F35 F 0.5080(4) 0.6828(3) 0.65178(14) 0.0447(7) Uani 1 1 d . . .
F36 F 0.3275(3) 0.5402(2) 0.62097(15) 0.0416(7) Uani 1 1 d . . .

loop_
_atom_site_aniso_label
_atom_site_aniso_U_11
_atom_site_aniso_U_22
_atom_site_aniso_U_33
_atom_site_aniso_U_23
_atom_site_aniso_U_13
_atom_site_aniso_U_12
Bi1 0.02146(8) 0.03190(9) 0.02539(8) 0.00879(6) -0.00008(6) 0.00358(6)
O1 0.0360(18) 0.0338(17) 0.051(2) 0.0100(15) -0.0122(15) -0.0004(14)
O2 0.0302(16) 0.0390(18) 0.0410(18) 0.0165(15) -0.0072(13) 0.0020(13)
O3 0.0266(16) 0.0407(18) 0.0380(17) 0.0117(14) -0.0045(13) 0.0010(13)
O4 0.0264(15) 0.0301(15) 0.0286(15) 0.0054(12) 0.0007(12) 0.0012(12)
O5 0.0212(14) 0.0406(17) 0.0299(15) 0.0124(13) 0.0017(11) 0.0041(12)
O6 0.0278(15) 0.0445(18) 0.0250(14) 0.0105(13) 0.0008(12) -0.0002(13)
C1 0.049(3) 0.032(3) 0.082(4) 0.010(3) -0.016(3) 0.003(2)
C2 0.032(2) 0.031(2) 0.054(3) 0.005(2) -0.002(2) 0.0066(19)
C3 0.042(3) 0.039(3) 0.063(4) 0.023(3) -0.006(2) -0.001(2)
C4 0.038(3) 0.039(3) 0.043(3) 0.019(2) -0.004(2) 0.005(2)
C5 0.058(4) 0.055(4) 0.070(4) 0.036(3) -0.018(3) -0.006(3)
C6 0.041(3) 0.070(4) 0.048(3) -0.003(3) -0.006(2) 0.000(3)
C7 0.030(2) 0.047(3) 0.033(2) 0.008(2) -0.0008(18) -0.004(2)
C8 0.036(3) 0.045(3) 0.035(2) -0.001(2) -0.002(2) 0.004(2)
C9 0.028(2) 0.036(2) 0.033(2) 0.0054(18) 0.0079(17) 0.0046(18)
C10 0.041(3) 0.042(3) 0.044(3) -0.001(2) 0.006(2) 0.015(2)
F10 0.084(3) 0.0390(19) 0.125(4) -0.014(2) -0.037(3) 0.0159(19)
F11 0.089(3) 0.102(4) 0.170(5) 0.055(4) 0.086(4) 0.054(3)
F12 0.097(3) 0.067(2) 0.058(2) -0.0003(18) -0.009(2) 0.053(2)
C11 0.025(2) 0.046(3) 0.038(2) 0.009(2) -0.0002(18) 0.0051(19)
C12 0.024(2) 0.033(2) 0.031(2) 0.0050(17) 0.0012(16) 0.0053(16)
C13 0.024(2) 0.052(3) 0.031(2) 0.009(2) 0.0046(17) -0.0021(19)
C14 0.029(2) 0.035(2) 0.030(2) 0.0101(18) 0.0041(17) -0.0026(17)
C15 0.040(3) 0.070(4) 0.029(2) 0.013(2) 0.004(2) -0.004(3)
F16 0.051(2) 0.160(4) 0.0369(18) 0.022(2) 0.0110(15) -0.033(2)
F17 0.101(3) 0.107(3) 0.047(2) 0.044(2) 0.013(2) 0.036(3)
F18 0.059(2) 0.082(3) 0.0366(17) -0.0083(17) 0.0048(15) 0.0019(19)
Bi2 0.01774(8) 0.02367(8) 0.03022(8) 0.01225(6) 0.00423(5) 0.00193(5)
O7 0.0215(14) 0.0344(16) 0.0394(17) 0.0067(13) 0.0008(12) 0.0011(12)
O8 0.0223(14) 0.0268(14) 0.0317(15) 0.0095(12) 0.0060(11) 0.0026(11)
O9 0.0236(14) 0.0324(16) 0.0318(15) 0.0116(12) -0.0002(11) 0.0002(12)
O10 0.0286(16) 0.0434(18) 0.0316(16) 0.0109(14) 0.0070(12) 0.0089(13)
O11 0.0182(13) 0.0321(15) 0.0439(17) 0.0202(14) 0.0052(12) 0.0039(11)
O12 0.0177(13) 0.0289(14) 0.0381(16) 0.0171(12) 0.0066(11) 0.0034(11)
C16 0.037(3) 0.032(2) 0.049(3) 0.007(2) -0.002(2) -0.0046(19)
F19 0.055(2) 0.0340(16) 0.075(2) -0.0078(15) 0.0045(17) -0.0048(14)
F20 0.063(2) 0.058(2) 0.062(2) 0.0193(17) -0.0335(18) -0.0188(17)
F21 0.0461(19) 0.0454(18) 0.080(2) 0.0126(17) 0.0135(17) -0.0164(14)
C17 0.031(2) 0.026(2) 0.031(2) 0.0119(17) -0.0017(17) -0.0004(17)
C18 0.032(2) 0.025(2) 0.034(2) 0.0062(18) 0.0015(18) 0.0066(17)
C19 0.0243(19) 0.0257(19) 0.0270(19) 0.0118(16) 0.0023(15) 0.0065(15)
C20 0.027(2) 0.034(2) 0.037(2) 0.0091(19) 0.0071(17) 0.0066(17)
F22 0.0490(19) 0.086(3) 0.0406(17) 0.0173(17) 0.0177(14) 0.0032(17)
F23 0.0370(16) 0.0432(17) 0.094(3) 0.0194(17) 0.0181(16) 0.0201(14)
F24 0.0219(13) 0.0429(15) 0.0569(18) 0.0083(13) 0.0080(12) -0.0011(11)
C21 0.033(2) 0.045(3) 0.043(3) 0.011(2) -0.007(2) 0.004(2)
C22 0.031(2) 0.024(2) 0.036(2) 0.0081(17) 0.0007(17) 0.0078(16)
C23 0.035(2) 0.046(3) 0.032(2) 0.011(2) -0.0003(19) 0.008(2)
C24 0.040(3) 0.037(2) 0.030(2) 0.0079(19) 0.0085(19) 0.011(2)
C25 0.055(4) 0.075(4) 0.037(3) 0.011(3) 0.011(2) 0.022(3)
C26 0.019(2) 0.042(3) 0.059(3) 0.025(2) 0.0088(19) 0.0068(18)
F31 0.0263(15) 0.0465(18) 0.098(3) 0.0143(18) -0.0024(16) -0.0083(13)
F32 0.0314(15) 0.078(2) 0.070(2) 0.0448(19) 0.0226(14) 0.0118(15)
F33 0.0199(13) 0.0610(19) 0.080(2) 0.0387(17) 0.0067(13) 0.0113(12)
C27 0.0164(18) 0.033(2) 0.036(2) 0.0124(18) 0.0053(15) 0.0009(15)
C28 0.022(2) 0.029(2) 0.041(2) 0.0177(19) 0.0062(17) 0.0011(16)
C29 0.0217(18) 0.0239(18) 0.0273(19) 0.0088(15) 0.0036(15) 0.0034(15)
C30 0.0228(19) 0.0255(19) 0.033(2) 0.0110(16) 0.0051(16) 0.0054(15)
F34 0.0428(16) 0.0474(17) 0.0526(17) 0.0203(14) 0.0193(13) 0.0259(13)
F35 0.0430(16) 0.0463(16) 0.0435(16) 0.0157(13) -0.0141(13) 0.0027(13)
F36 0.0360(15) 0.0372(15) 0.0628(18) 0.0321(14) 0.0100(13) 0.0065(12)

loop_
_atom_type_symbol
_atom_type_description
_atom_type_scat_dispersion_real
_atom_type_scat_dispersion_imag
_atom_type_scat_source
C C 0.0033 0.0016 'International Tables Vol C Tables 4.2.6.8 and 6.1.1.4'
H H 0.0000 0.0000 'International Tables Vol C Tables 4.2.6.8 and 6.1.1.4'
O O 0.0106 0.0060 'International Tables Vol C Tables 4.2.6.8 and 6.1.1.4'
F F 0.0171 0.0103 'International Tables Vol C Tables 4.2.6.8 and 6.1.1.4'
Bi Bi -4.1077 10.2566 'International Tables Vol C Tables 4.2.6.8 and 6.1.1.4'

loop_
_geom_angle_atom_site_label_1
_geom_angle_atom_site_label_2
_geom_angle_atom_site_label_3
_geom_angle
_geom_angle_publ_flag
O6 Bi1 O2 80.02(12) y
O6 Bi1 O3 81.60(11) y
O2 Bi1 O3 70.65(11) y
O6 Bi1 O1 84.10(13) y
O2 Bi1 O1 74.03(11) y
O3 Bi1 O1 143.63(11) y
O6 Bi1 O5 78.56(11) y
O2 Bi1 O5 137.35(11) y
O3 Bi1 O5 140.29(11) y
O1 Bi1 O5 67.43(11) y
O6 Bi1 O4 79.84(11) y
O2 Bi1 O4 140.98(11) y
O3 Bi1 O4 73.59(10) y
O1 Bi1 O4 135.95(11) y
O5 Bi1 O4 69.28(10) y
C2 O1 Bi1 131.7(3) ?
C4 O2 Bi1 131.6(3) ?
C7 O3 Bi1 132.4(3) ?
C9 O4 Bi1 128.3(3) ?
C12 O5 Bi1 124.2(3) ?
C14 O6 Bi1 130.3(3) ?
F2 C1 F1 107.6(9) ?
F2 C1 F3 108.1(9) ?
F1 C1 F3 108.1(9) ?
F2 C1 C2 111.2(6) ?
F1 C1 C2 109.5(7) ?
F3 C1 C2 112.1(6) ?
O1 C2 C3 128.1(5) ?
O1 C2 C1 113.9(4) ?
C3 C2 C1 118.0(5) ?
C2 C3 C4 121.6(5) ?
O2 C4 C3 129.2(5) ?
O2 C4 C5 112.5(4) ?
C3 C4 C5 118.3(5) ?
F5 C5 F4 111.6(10) ?
F5 C5 F6 108.1(9) ?
F4 C5 F6 110.1(10) ?
F5 C5 C4 112.9(6) ?
F4 C5 C4 108.1(7) ?
F6 C5 C4 105.8(6) ?
F8 C6 F7 108.7(9) ?
F8 C6 F9 108.0(8) ?
F7 C6 F9 102.2(8) ?
F8 C6 C7 117.4(7) ?
F7 C6 C7 110.3(6) ?
F9 C6 C7 109.1(7) ?
O3 C7 C8 129.0(4) ?
O3 C7 C6 112.1(5) ?
C8 C7 C6 119.0(5) ?
C9 C8 C7 122.3(5) ?
O4 C9 C8 128.9(5) ?
O4 C9 C10 113.7(4) ?
C8 C9 C10 117.4(4) ?
F10 C10 F11 107.8(5) ?
F10 C10 F12 107.5(5) ?
F11 C10 F12 104.7(5) ?
F10 C10 C9 114.5(4) ?
F11 C10 C9 110.0(5) ?
F12 C10 C9 111.8(4) ?
F13 C11 F14 108.5(7) ?
F13 C11 F15 109.4(7) ?
F14 C11 F15 106.7(7) ?
F13 C11 C12 113.1(5) ?
F14 C11 C12 110.2(5) ?
F15 C11 C12 108.8(5) ?
O5 C12 C13 128.0(4) ?
O5 C12 C11 115.2(4) ?
C13 C12 C11 116.8(4) ?
C14 C13 C12 123.2(4) ?
O6 C14 C13 129.8(4) ?
O6 C14 C15 110.7(4) ?
C13 C14 C15 119.5(4) ?
F17 C15 F18 106.4(5) ?
F17 C15 F16 109.3(5) ?
F18 C15 F16 106.7(5) ?
F17 C15 C14 111.2(5) ?
F18 C15 C14 110.3(4) ?
F16 C15 C14 112.6(4) ?
O12 Bi2 O7 79.34(11) y
O12 Bi2 O10 77.97(11) y
O7 Bi2 O10 137.59(11) y
O12 Bi2 O11 81.46(10) y
O7 Bi2 O11 70.55(11) y
O10 Bi2 O11 70.99(11) y
O12 Bi2 O8 79.45(10) y
O7 Bi2 O8 73.06(10) y
O10 Bi2 O8 135.61(10) y
O11 Bi2 O8 141.34(10) y
O12 Bi2 O9 78.92(10) y
O7 Bi2 O9 135.88(11) y
O10 Bi2 O9 72.94(11) y
O11 Bi2 O9 141.71(10) y
O8 Bi2 O9 65.49(10) y
C17 O7 Bi2 131.5(3) ?
C19 O8 Bi2 130.9(3) ?
C22 O9 Bi2 131.0(3) ?
C24 O10 Bi2 130.7(3) ?
C27 O11 Bi2 125.6(3) ?
C29 O12 Bi2 129.3(2) ?
F20 C16 F19 108.3(5) ?
F20 C16 F21 107.8(4) ?
F19 C16 F21 107.4(4) ?
F20 C16 C17 109.6(4) ?
F19 C16 C17 112.8(4) ?
F21 C16 C17 110.7(4) ?
O7 C17 C18 128.1(4) ?
O7 C17 C16 113.2(4) ?
C18 C17 C16 118.6(4) ?
C19 C18 C17 121.9(4) ?
O8 C19 C18 128.0(4) ?
O8 C19 C20 114.8(4) ?
C18 C19 C20 117.1(4) ?
F23 C20 F22 108.2(4) ?
F23 C20 F24 108.2(4) ?
F22 C20 F24 107.4(4) ?
F23 C20 C19 111.8(4) ?
F22 C20 C19 110.3(4) ?
F24 C20 C19 110.9(4) ?
F25 C21 F26 108.7(10) ?
F25 C21 F27 108.2(9) ?
F26 C21 F27 107.1(9) ?
F25 C21 C22 111.9(6) ?
F26 C21 C22 111.5(6) ?
F27 C21 C22 109.3(6) ?
O9 C22 C23 127.5(4) ?
O9 C22 C21 114.7(4) ?
C23 C22 C21 117.8(4) ?
C24 C23 C22 122.1(4) ?
O10 C24 C23 128.5(4) ?
O10 C24 C25 113.0(4) ?
C23 C24 C25 118.5(4) ?
F28 C25 F29 110.1(9) ?
F28 C25 F30 111.1(8) ?
F29 C25 F30 107.9(9) ?
F28 C25 C24 113.2(6) ?
F29 C25 C24 108.1(6) ?
F30 C25 C24 106.3(6) ?
F32 C26 F33 108.6(4) ?
F32 C26 F31 107.9(4) ?
F33 C26 F31 107.4(4) ?
F32 C26 C27 110.8(4) ?
F33 C26 C27 112.0(4) ?
F31 C26 C27 109.9(4) ?
O11 C27 C28 128.7(4) ?
O11 C27 C26 116.6(4) ?
C28 C27 C26 114.8(4) ?
C29 C28 C27 124.3(4) ?
O12 C29 C28 130.3(4) ?
O12 C29 C30 110.6(3) ?
C28 C29 C30 119.1(4) ?
F34 C30 F36 107.8(3) ?
F34 C30 F35 107.4(3) ?
F36 C30 F35 107.6(3) ?
F34 C30 C29 110.9(3) ?
F36 C30 C29 112.7(3) ?
F35 C30 C29 110.3(3) ?

loop_
_geom_bond_atom_site_label_1
_geom_bond_atom_site_label_2
_geom_bond_distance
_geom_bond_publ_flag
Bi1 O6 2.158(3) y
Bi1 O2 2.328(3) y
Bi1 O3 2.359(3) y
Bi1 O1 2.370(3) y
Bi1 O5 2.423(3) y
Bi1 O4 2.433(3) y
O1 C2 1.258(6) ?
O2 C4 1.260(6) ?
O3 C7 1.245(6) ?
O4 C9 1.271(5) ?
O5 C12 1.239(5) ?
O6 C14 1.292(5) ?
C1 F2 1.317(9) ?
C1 F1 1.326(10) ?
C1 F3 1.373(9) ?
C1 C2 1.540(7) ?
C2 C3 1.377(7) ?
C3 C4 1.385(7) ?
C4 C5 1.550(7) ?
C5 F5 1.330(9) ?
C5 F4 1.342(11) ?
C5 F6 1.410(11) ?
C6 F8 1.303(11) ?
C6 F7 1.363(9) ?
C6 F9 1.390(11) ?
C6 C7 1.533(7) ?
C7 C8 1.392(7) ?
C8 C9 1.374(7) ?
C9 C10 1.531(7) ?
C10 F10 1.302(6) ?
C10 F11 1.312(7) ?
C10 F12 1.321(6) ?
C11 F13 1.303(8) ?
C11 F14 1.350(8) ?
C11 F15 1.375(8) ?
C11 C12 1.535(6) ?
C12 C13 1.405(6) ?
C13 C14 1.370(6) ?
C14 C15 1.526(6) ?
C15 F17 1.307(7) ?
C15 F18 1.315(7) ?
C15 F16 1.316(6) ?
Bi2 O12 2.159(3) y
Bi2 O7 2.357(3) y
Bi2 O10 2.370(3) y
Bi2 O11 2.376(3) y
Bi2 O8 2.394(3) y
Bi2 O9 2.396(3) y
O7 C17 1.256(5) ?
O8 C19 1.256(5) ?
O9 C22 1.255(5) ?
O10 C24 1.259(6) ?
O11 C27 1.232(5) ?
O12 C29 1.288(5) ?
C16 F20 1.322(6) ?
C16 F19 1.324(6) ?
C16 F21 1.328(6) ?
C16 C17 1.532(6) ?
C17 C18 1.385(6) ?
C18 C19 1.385(6) ?
C19 C20 1.546(6) ?
C20 F23 1.319(5) ?
C20 F22 1.325(6) ?
C20 F24 1.328(5) ?
C21 F25 1.332(9) ?
C21 F26 1.337(9) ?
C21 F27 1.389(9) ?
C21 C22 1.531(6) ?
C22 C23 1.397(7) ?
C23 C24 1.380(7) ?
C24 C25 1.537(7) ?
C25 F28 1.334(9) ?
C25 F29 1.377(10) ?
C25 F30 1.378(10) ?
C26 F32 1.315(6) ?
C26 F33 1.330(5) ?
C26 F31 1.336(6) ?
C26 C27 1.543(6) ?
C27 C28 1.413(6) ?
C28 C29 1.363(6) ?
C29 C30 1.526(5) ?
C30 F34 1.324(5) ?
C30 F36 1.331(5) ?
C30 F35 1.332(5) ?
